data_4347528
loop_
_publ_author_name
'Saha, Debraj'
'Hazra, Dipak K.'
'Maity, Tanmoy'
'Koner, Subratanath'

_publ_section_title
;
 Heterometallic Metal-Organic Frameworks That Catalyze Two Different
 Reactions Sequentially.
;
_journal_issue 12
_journal_name_full 'Inorganic chemistry'
_journal_page_first 5729
_journal_page_last 5731
_journal_paper_doi 10.1021/acs.inorgchem.6b00292
_journal_volume 55
_journal_year 2016
_chemical_formula_sum 'C14 H18 Cu Mg N2 O14'
_chemical_formula_weight 526.16
_space_group_IT_number 2
_space_group_name_Hall '-P 1'
_space_group_name_H-M_alt 'P -1'
_symmetry_cell_setting triclinic
_symmetry_space_group_name_H-M 'P -1'
_atom_sites_solution_hydrogens geom
_atom_sites_solution_primary direct
_atom_sites_solution_secondary difmap
_audit_creation_method SHELXL-97
_cell_angle_alpha 73.5260(10)
_cell_angle_beta 88.6650(10)
_cell_angle_gamma 63.8780(10)
_cell_formula_units_Z 1
_cell_length_a 7.3530(2)
_cell_length_b 7.3876(2)
_cell_length_c 10.1154(3)
_cell_measurement_reflns_used 90
_cell_measurement_temperature 296(2)
_cell_measurement_theta_max 28.3
_cell_measurement_theta_min 2.1
_cell_volume 469.80(2)
_computing_cell_refinement 'Bruker SAINT'
_computing_data_collection 'SMART APEX II (Bruker,2010)'
_computing_data_reduction 'Bruker SAINT'
_computing_molecular_graphics CAMERON
_computing_structure_refinement 'SHELXL-97 (Sheldrick, 1997)'
_computing_structure_solution 'SHELXS-97 (Sheldrick, 1997)'
_diffrn_ambient_temperature 296(2)
_diffrn_measured_fraction_theta_full 1.000
_diffrn_measured_fraction_theta_max 1.000
_diffrn_measurement_device_type 'CCD area detector'
_diffrn_measurement_method 'phi and omega scans'
_diffrn_radiation_monochromator graphite
_diffrn_radiation_source 'fine-focus sealed tube'
_diffrn_radiation_type MoK\a
_diffrn_radiation_wavelength 0.71073
_diffrn_reflns_av_R_equivalents 0.0209
_diffrn_reflns_av_sigmaI/netI 0.0158
_diffrn_reflns_limit_h_max 8
_diffrn_reflns_limit_h_min -8
_diffrn_reflns_limit_k_max 8
_diffrn_reflns_limit_k_min -8
_diffrn_reflns_limit_l_max 12
_diffrn_reflns_limit_l_min -12
_diffrn_reflns_number 6852
_diffrn_reflns_theta_full 24.98
_diffrn_reflns_theta_max 24.98
_diffrn_reflns_theta_min 2.11
_exptl_absorpt_coefficient_mu 1.280
_exptl_absorpt_correction_T_max 0.755
_exptl_absorpt_correction_T_min 0.699
_exptl_absorpt_correction_type multi-scan
_exptl_absorpt_process_details SADABAS
_exptl_crystal_colour blue
_exptl_crystal_density_diffrn 1.867
_exptl_crystal_density_method 'not measured'
_exptl_crystal_description rod
_exptl_crystal_F_000 271
_exptl_crystal_size_max 0.36
_exptl_crystal_size_mid 0.24
_exptl_crystal_size_min 0.22
_refine_diff_density_max 0.723
_refine_diff_density_min -0.517
_refine_diff_density_rms 0.109
_refine_ls_extinction_method none
_refine_ls_goodness_of_fit_ref 1.158
_refine_ls_hydrogen_treatment mixed
_refine_ls_matrix_type full
_refine_ls_number_parameters 160
_refine_ls_number_reflns 1651
_refine_ls_number_restraints 6
_refine_ls_restrained_S_all 1.157
_refine_ls_R_factor_all 0.0279
_refine_ls_R_factor_gt 0.0275
_refine_ls_shift/su_max 0.003
_refine_ls_shift/su_mean 0.000
_refine_ls_structure_factor_coef Fsqd
_refine_ls_weighting_details 'calc w=1/[\s^2^(Fo^2^)+(0.0503P)^2^+0.2917P] where P=(Fo^2^+2Fc^2^)/3'
_refine_ls_weighting_scheme calc
_refine_ls_wR_factor_gt 0.0835
_refine_ls_wR_factor_ref 0.0838
_reflns_number_gt 1616
_reflns_number_total 1651
_reflns_threshold_expression >2sigma(I)
_cod_data_source_file ic6b00292_si_002.cif
_cod_data_source_block sk_85_27-4-12-b
_cod_depositor_comments
;
The following automatic conversions were performed:

data item '_symmetry_cell_setting' value 'Triclinic' was changed to
'triclinic' in accordance with the
/home/saulius/struct/COD-crude-data/automatic-downloads/DataCite-retrospective/ACS/depositions/lib/dictionaries/cif_core.dic
dictionary named 'cif_core.dic' version 2.4.2 last updated on
2011-04-26.

Automatic conversion script
Id: cif_fix_values 6909 2019-04-08 15:41:33Z antanas 
;
_cod_original_sg_symbol_H-M P-1
_cod_database_code 4347528

loop_
_symmetry_equiv_pos_as_xyz
'x, y, z'
'-x, -y, -z'

loop_
_atom_site_label
_atom_site_type_symbol
_atom_site_fract_x
_atom_site_fract_y
_atom_site_fract_z
_atom_site_U_iso_or_equiv
_atom_site_adp_type
_atom_site_occupancy
_atom_site_symmetry_multiplicity
_atom_site_calc_flag
_atom_site_refinement_flags
Cu1 Cu 0.0000 1.0000 0.0000 0.02103(15) Uani 1 2 d S
Mg1 Mg 1.0000 0.5000 0.5000 0.0179(2) Uani 1 2 d S
O1S O -0.3956(3) 1.1807(3) -0.4509(2) 0.0388(5) Uani 1 1 d D
H8 H -0.400(5) 1.233(5) -0.5337(13) 0.058 Uiso 1 1 d D
H9 H -0.510(3) 1.238(5) -0.430(3) 0.058 Uiso 1 1 d D
O1 O 0.7743(2) 0.6647(2) 0.32569(15) 0.0216(3) Uani 1 1 d .
O2 O 1.0955(3) 0.2425(3) 0.4276(2) 0.0337(4) Uani 1 1 d D
H5 H 1.010(3) 0.235(5) 0.383(3) 0.051 Uiso 1 1 d D
H4 H 1.196(3) 0.129(3) 0.449(3) 0.051 Uiso 1 1 d D
O3 O 1.2117(2) 0.5779(3) 0.38783(16) 0.0278(4) Uani 1 1 d .
O4 O 0.9741(2) 0.6806(3) 0.15724(16) 0.0258(4) Uani 1 1 d .
O5 O 0.2242(3) 0.7691(3) -0.30449(17) 0.0306(4) Uani 1 1 d .
O6 O 0.0074(2) 0.9165(3) -0.16586(16) 0.0259(4) Uani 1 1 d .
N1 N 0.3022(3) 0.8396(3) 0.01517(18) 0.0175(4) Uani 1 1 d .
C1 C 0.3589(3) 0.7891(3) -0.1019(2) 0.0181(4) Uani 1 1 d .
C2 C 0.5583(3) 0.7095(3) -0.1287(2) 0.0219(5) Uani 1 1 d .
H2 H 0.5942 0.6763 -0.2107 0.026 Uiso 1 1 calc R
C3 C 0.7050(3) 0.6800(3) -0.0299(2) 0.0222(5) Uani 1 1 d .
H3 H 0.8406 0.6323 -0.0471 0.027 Uiso 1 1 calc R
C4 C 0.6496(3) 0.7215(3) 0.0942(2) 0.0174(4) Uani 1 1 d .
C5 C 0.8116(3) 0.6866(3) 0.2012(2) 0.0178(4) Uani 1 1 d .
C6 C 0.4450(3) 0.8021(3) 0.1131(2) 0.0177(4) Uani 1 1 d .
H6 H 0.4057 0.8309 0.1958 0.021 Uiso 1 1 calc R
C7 C 0.1846(3) 0.8284(3) -0.2007(2) 0.0198(5) Uani 1 1 d .

loop_
_atom_site_aniso_label
_atom_site_aniso_U_11
_atom_site_aniso_U_22
_atom_site_aniso_U_33
_atom_site_aniso_U_23
_atom_site_aniso_U_13
_atom_site_aniso_U_12
Cu1 0.0120(2) 0.0347(2) 0.0173(2) -0.01242(17) 0.00033(14) -0.00866(17)
Mg1 0.0154(5) 0.0219(5) 0.0165(5) -0.0052(4) -0.0020(4) -0.0088(4)
O1S 0.0264(9) 0.0477(11) 0.0306(10) -0.0096(9) 0.0033(8) -0.0079(8)
O1 0.0169(7) 0.0293(8) 0.0165(8) -0.0066(6) -0.0016(6) -0.0088(6)
O2 0.0271(9) 0.0273(9) 0.0447(11) -0.0180(8) -0.0100(8) -0.0056(7)
O3 0.0231(8) 0.0383(9) 0.0224(8) -0.0037(7) -0.0007(7) -0.0173(7)
O4 0.0170(8) 0.0390(9) 0.0209(8) -0.0075(7) 0.0003(6) -0.0131(7)
O5 0.0259(9) 0.0481(10) 0.0244(9) -0.0214(8) 0.0022(7) -0.0162(8)
O6 0.0163(8) 0.0422(9) 0.0220(8) -0.0159(7) 0.0005(6) -0.0120(7)
N1 0.0159(9) 0.0219(9) 0.0155(9) -0.0058(7) -0.0002(7) -0.0091(7)
C1 0.0192(11) 0.0182(9) 0.0164(10) -0.0043(8) -0.0016(8) -0.0086(8)
C2 0.0194(11) 0.0271(11) 0.0181(10) -0.0108(9) 0.0011(9) -0.0071(9)
C3 0.0146(10) 0.0278(11) 0.0230(11) -0.0106(9) 0.0008(9) -0.0067(9)
C4 0.0173(10) 0.0168(9) 0.0157(10) -0.0018(8) -0.0026(8) -0.0072(8)
C5 0.0162(10) 0.0157(9) 0.0182(10) -0.0040(8) -0.0029(8) -0.0049(8)
C6 0.0180(10) 0.0219(10) 0.0128(10) -0.0040(8) -0.0003(8) -0.0093(8)
C7 0.0210(11) 0.0237(10) 0.0172(10) -0.0057(8) -0.0012(9) -0.0124(9)

loop_
_atom_type_symbol
_atom_type_description
_atom_type_scat_dispersion_real
_atom_type_scat_dispersion_imag
_atom_type_scat_source
C C 0.0033 0.0016 'International Tables Vol C Tables 4.2.6.8 and 6.1.1.4'
H H 0.0000 0.0000 'International Tables Vol C Tables 4.2.6.8 and 6.1.1.4'
N N 0.0061 0.0033 'International Tables Vol C Tables 4.2.6.8 and 6.1.1.4'
O O 0.0106 0.0060 'International Tables Vol C Tables 4.2.6.8 and 6.1.1.4'
Mg Mg 0.0486 0.0363 'International Tables Vol C Tables 4.2.6.8 and 6.1.1.4'
Cu Cu 0.3201 1.2651 'International Tables Vol C Tables 4.2.6.8 and 6.1.1.4'

loop_
_geom_angle_atom_site_label_1
_geom_angle_atom_site_label_2
_geom_angle_atom_site_label_3
_geom_angle
_geom_angle_site_symmetry_1
_geom_angle_site_symmetry_3
O6 Cu1 O6 180.0 . 2_575
O6 Cu1 N1 96.15(7) . 2_575
O6 Cu1 N1 83.85(7) 2_575 2_575
O6 Cu1 N1 83.85(7) . .
O6 Cu1 N1 96.15(7) 2_575 .
N1 Cu1 N1 180.0 2_575 .
O2 Mg1 O2 180.00(9) . 2_766
O2 Mg1 O3 92.01(7) . 2_766
O2 Mg1 O3 87.99(7) 2_766 2_766
O2 Mg1 O3 87.99(7) . .
O2 Mg1 O3 92.01(7) 2_766 .
O3 Mg1 O3 180.000(1) 2_766 .
O2 Mg1 O1 93.63(6) . 2_766
O2 Mg1 O1 86.37(6) 2_766 2_766
O3 Mg1 O1 92.19(6) 2_766 2_766
O3 Mg1 O1 87.81(6) . 2_766
O2 Mg1 O1 86.37(6) . .
O2 Mg1 O1 93.63(6) 2_766 .
O3 Mg1 O1 87.81(6) 2_766 .
O3 Mg1 O1 92.19(6) . .
O1 Mg1 O1 180.000(1) 2_766 .
H8 O1S H9 107(2) . .
C5 O1 Mg1 124.43(13) . .
Mg1 O2 H5 117(2) . .
Mg1 O2 H4 132(2) . .
H5 O2 H4 108(2) . .
C7 O6 Cu1 114.40(13) . .
C6 N1 C1 119.47(18) . .
C6 N1 Cu1 129.73(14) . .
C1 N1 Cu1 110.26(13) . .
N1 C1 C2 122.36(19) . .
N1 C1 C7 114.34(18) . .
C2 C1 C7 123.31(19) . .
C1 C2 C3 118.0(2) . .
C1 C2 H2 121.0 . .
C3 C2 H2 121.0 . .
C4 C3 C2 120.0(2) . .
C4 C3 H3 120.0 . .
C2 C3 H3 120.0 . .
C6 C4 C3 118.28(19) . .
C6 C4 C5 122.29(19) . .
C3 C4 C5 119.37(18) . .
O4 C5 O1 125.52(19) . .
O4 C5 C4 116.02(18) . .
O1 C5 C4 118.46(18) . .
N1 C6 C4 121.66(19) . .
N1 C6 H6 119.2 . .
C4 C6 H6 119.2 . .
O5 C7 O6 125.37(19) . .
O5 C7 C1 118.75(19) . .
O6 C7 C1 115.85(18) . .

loop_
_geom_bond_atom_site_label_1
_geom_bond_atom_site_label_2
_geom_bond_distance
_geom_bond_site_symmetry_2
Cu1 O6 1.9367(15) .
Cu1 O6 1.9367(15) 2_575
Cu1 N1 1.9901(17) 2_575
Cu1 N1 1.9901(17) .
Mg1 O2 2.0588(16) .
Mg1 O2 2.0588(16) 2_766
Mg1 O3 2.0921(16) 2_766
Mg1 O3 2.0921(16) .
Mg1 O1 2.1180(14) 2_766
Mg1 O1 2.1180(14) .
O1S H8 0.812(10) .
O1S H9 0.812(10) .
O1 C5 1.263(3) .
O2 H5 0.816(10) .
O2 H4 0.809(10) .
O4 C5 1.252(3) .
O5 C7 1.230(3) .
O6 C7 1.268(3) .
N1 C6 1.340(3) .
N1 C1 1.344(3) .
C1 C2 1.372(3) .
C1 C7 1.515(3) .
C2 C3 1.389(3) .
C2 H2 0.9300 .
C3 C4 1.386(3) .
C3 H3 0.9300 .
C4 C6 1.384(3) .
C4 C5 1.513(3) .
C6 H6 0.9300 .
